data_4505111
loop_
_publ_author_name
'Perruchas, Sandrine'
'Boubekeur, Kamal'
'Batail, Patrick'

_publ_section_title
;
 Hydrogen Bonds in Radical Cation Salts of TTF(CH2OH)4:&#x2009; First
 Complete Series with the Octahedral Rhenium Cluster Anions
 [Re6S8-nCl6+n]n-4(n= 0, 1, 2, 3)
;
_journal_issue 4
_journal_name_full 'Crystal Growth &amp; Design'
_journal_page_first 1585
_journal_paper_doi 10.1021/cg0500573
_journal_volume 5
_journal_year 2005
_chemical_formula_moiety C20H24Cl8Re6O8S14
_chemical_formula_sum 'C20 H24 Cl8 O8 Re6 S14'
_chemical_formula_weight 2242.03
_chemical_name_common '2 TTF(CH2OH)4, Re6S6Cl8'
_chemical_name_systematic
;
[TTF(CH2OH)4]2[Re6S6Cl8]
;
_space_group_IT_number 2
_symmetry_cell_setting triclinic
_symmetry_space_group_name_Hall '-P 1'
_symmetry_space_group_name_H-M 'P -1'
_atom_sites_solution_hydrogens geom
_atom_sites_solution_primary direct
_atom_sites_solution_secondary difmap
_audit_creation_method SHELXL-97
_cell_angle_alpha 62.929(12)
_cell_angle_beta 69.909(13)
_cell_angle_gamma 84.735(13)
_cell_formula_units_Z 1
_cell_length_a 9.6045(11)
_cell_length_b 11.7209(13)
_cell_length_c 12.0618(13)
_cell_measurement_reflns_used 7479
_cell_measurement_temperature 293(2)
_cell_measurement_theta_max 25.85
_cell_measurement_theta_min 2.0
_cell_volume 1132.1(3)
_computing_cell_refinement 'SELECT, CELL  [STOE-IPDS]'
_computing_data_collection 'EXPOSE [STOE-IPDS]'
_computing_data_reduction 'INTEGRATE [STOE-IPDS]'
_computing_molecular_graphics 'DIAMOND (Brandenburg, 1999)'
_computing_publication_material 'SHELXL-97 (Sheldrick, 1997)'
_computing_structure_refinement 'SHELXL-97 (Sheldrick, 1997)'
_computing_structure_solution 'SHELXS-97 (Sheldrick, 1990)'
_diffrn_ambient_temperature 293(2)
_diffrn_detector_area_resol_mean 6.66
_diffrn_measured_fraction_theta_full 0.925
_diffrn_measured_fraction_theta_max 0.925
_diffrn_measurement_device_type area_detector
_diffrn_measurement_method 'rotation, phi incr. 1.9'
_diffrn_radiation_monochromator graphite
_diffrn_radiation_source 'fine-focus sealed tube'
_diffrn_radiation_type MoK\a
_diffrn_radiation_wavelength 0.71073
_diffrn_reflns_av_R_equivalents 0.0759
_diffrn_reflns_av_sigmaI/netI 0.0730
_diffrn_reflns_limit_h_max 11
_diffrn_reflns_limit_h_min -11
_diffrn_reflns_limit_k_max 14
_diffrn_reflns_limit_k_min -12
_diffrn_reflns_limit_l_max 14
_diffrn_reflns_limit_l_min 0
_diffrn_reflns_number 11488
_diffrn_reflns_theta_full 25.95
_diffrn_reflns_theta_max 25.95
_diffrn_reflns_theta_min 1.96
_exptl_absorpt_coefficient_mu 17.134
_exptl_absorpt_correction_T_max 0.390
_exptl_absorpt_correction_T_min 0.062
_exptl_absorpt_correction_type numerical
_exptl_absorpt_process_details 'FACEIT, Stoe-IPDS'
_exptl_crystal_colour black
_exptl_crystal_density_diffrn 3.289
_exptl_crystal_density_meas ?
_exptl_crystal_density_method 'not measured'
_exptl_crystal_description platelet
_exptl_crystal_F_000 1018
_exptl_crystal_size_max 0.19
_exptl_crystal_size_mid 0.19
_exptl_crystal_size_min 0.06
_refine_diff_density_max 2.786
_refine_diff_density_min -4.327
_refine_diff_density_rms 0.364
_refine_ls_extinction_method none
_refine_ls_goodness_of_fit_ref 1.076
_refine_ls_hydrogen_treatment constr
_refine_ls_matrix_type full
_refine_ls_number_parameters 253
_refine_ls_number_reflns 4095
_refine_ls_number_restraints 0
_refine_ls_restrained_S_all 1.076
_refine_ls_R_factor_all 0.0615
_refine_ls_R_factor_gt 0.0440
_refine_ls_shift/su_max 0.001
_refine_ls_shift/su_mean 0.000
_refine_ls_structure_factor_coef Fsqd
_refine_ls_weighting_details
; calc
 [0.00000+1.00000exp(2.00(sin\q/\l)^2^)]/
   [\s^2^(Fo^2^)+0.0000+0.0000*P+(0.0579P)^2^+0.0000sin\q/\l]
 where P = 0.33333Fo^2^ + 0.66667Fc^2^
;
_refine_ls_weighting_scheme calc
_refine_ls_wR_factor_gt 0.1003
_refine_ls_wR_factor_ref 0.1063
_reflns_number_gt 2899
_reflns_number_total 4095
_reflns_threshold_expression >2sigma(I)
_cod_data_source_file cg0500573si20050213_123249.cif
_cod_data_source_block 2a
_cod_depositor_comments
;
The following automatic conversions were performed:

'_exptl_crystal_density_meas' value 'not measured' was changed to '?'
- the value is perceived as not measured.

Automatic conversion script
Id: cif_fix_values 3008 2015-01-20 13:52:24Z robertas 
;
_cod_original_cell_volume 1132.1(2)
_cod_original_sg_symbol_H-M P-1
_cod_database_code 4505111

loop_
_symmetry_equiv_pos_as_xyz
'x, y, z'
'-x, -y, -z'

loop_
_atom_site_label
_atom_site_type_symbol
_atom_site_fract_x
_atom_site_fract_y
_atom_site_fract_z
_atom_site_U_iso_or_equiv
_atom_site_adp_type
_atom_site_occupancy
_atom_site_symmetry_multiplicity
_atom_site_calc_flag
_atom_site_refinement_flags
Re1 Re 0.93834(5) 0.82908(4) 0.08270(5) 0.03083(15) Uani 1 1 d .
Re2 Re 0.85636(6) 1.02262(5) 0.13262(5) 0.03382(16) Uani 1 1 d .
Re3 Re 1.12843(6) 0.96358(5) 0.09196(5) 0.03377(16) Uani 1 1 d .
S1A S 0.9592(5) 0.8554(4) -0.1316(4) 0.0501(10) Uani 1 1 d .
S2A S 1.1948(4) 0.7869(3) 0.0382(4) 0.0406(8) Uani 1 1 d .
Cl4 Cl 0.6844(4) 0.8927(4) 0.1169(5) 0.0579(11) Uani 1 1 d .
S4A S 0.9298(5) 0.8316(3) 0.2818(4) 0.0468(9) Uani 1 1 d .
Cl1 Cl 0.8546(4) 0.6085(3) 0.1896(4) 0.0538(10) Uani 1 1 d .
Cl2 Cl 0.6644(6) 1.0524(4) 0.3028(4) 0.0730(15) Uani 1 1 d .
Cl3 Cl 1.3011(6) 0.9152(4) 0.2065(6) 0.0744(15) Uani 1 1 d .
S1 S 0.6362(4) 0.3859(3) 0.1907(3) 0.0391(8) Uani 1 1 d .
S2 S 0.4444(4) 0.5925(3) 0.1866(4) 0.0433(9) Uani 1 1 d .
S3 S 0.8082(4) 0.5505(3) -0.1213(4) 0.0448(9) Uani 1 1 d .
S4 S 0.6059(4) 0.7509(3) -0.1302(3) 0.0369(8) Uani 1 1 d .
C1 C 0.519(2) 0.2524(16) 0.4642(17) 0.063(5) Uani 1 1 d .
C2 C 0.315(2) 0.4768(17) 0.4592(18) 0.069(6) Uani 1 1 d .
C3 C 0.5183(18) 0.3721(14) 0.3411(15) 0.047(4) Uani 1 1 d .
C4 C 0.4276(16) 0.4671(13) 0.3405(15) 0.042(3) Uani 1 1 d .
C5 C 0.5874(14) 0.5347(12) 0.0973(14) 0.034(3) Uani 1 1 d .
C6 C 0.6573(14) 0.6044(11) -0.0394(13) 0.032(3) Uani 1 1 d .
C7 C 0.8440(14) 0.6850(13) -0.2702(14) 0.038(3) Uani 1 1 d .
C8 C 0.7496(16) 0.7801(14) -0.2785(15) 0.043(3) Uani 1 1 d .
C9 C 0.9820(19) 0.6949(18) -0.3863(18) 0.064(5) Uani 1 1 d .
H9A H 0.9860 0.7738 -0.4651 0.077 Uiso 1 1 calc R
H9B H 1.0712 0.6953 -0.3659 0.077 Uiso 1 1 calc R
C10 C 0.756(2) 0.9039(15) -0.3951(18) 0.062(5) Uani 1 1 d .
H10A H 0.7795 0.8873 -0.4711 0.074 Uiso 1 1 calc R
H10B H 0.6580 0.9352 -0.3804 0.074 Uiso 1 1 calc R
O1A O 0.596(6) 0.274(4) 0.536(6) 0.116(19) Uiso 0.47(6) 1 d P
O1B O 0.659(3) 0.248(3) 0.479(3) 0.073(12) Uiso 0.53(6) 1 d P
02A O 0.265(3) 0.595(3) 0.426(3) 0.059(11) Uiso 0.45(6) 1 d P
O2B O 0.201(4) 0.550(3) 0.413(3) 0.084(11) Uiso 0.55(6) 1 d P
O3 O 0.9730(19) 0.590(2) -0.4075(18) 0.117(7) Uani 1 1 d .
H3 H 1.0463 0.5929 -0.4694 0.176 Uiso 1 1 calc R
O4 O 0.851(3) 0.9957(19) -0.426(2) 0.152(9) Uani 1 1 d .
H4 H 0.9023 0.9680 -0.3787 0.228 Uiso 1 1 calc R

loop_
_atom_site_aniso_label
_atom_site_aniso_U_11
_atom_site_aniso_U_22
_atom_site_aniso_U_33
_atom_site_aniso_U_23
_atom_site_aniso_U_13
_atom_site_aniso_U_12
Re1 0.0353(3) 0.0217(2) 0.0330(3) -0.0075(2) -0.0155(2) 0.0022(2)
Re2 0.0399(3) 0.0263(2) 0.0287(3) -0.0084(2) -0.0110(2) 0.0069(2)
Re3 0.0399(3) 0.0277(2) 0.0383(3) -0.0112(2) -0.0248(2) 0.0068(2)
S1A 0.072(3) 0.0414(19) 0.059(3) -0.0289(19) -0.041(2) 0.011(2)
S2A 0.0416(18) 0.0331(16) 0.042(2) -0.0130(15) -0.0158(16) 0.0124(15)
Cl4 0.0379(18) 0.0434(19) 0.079(3) -0.017(2) -0.0185(19) -0.0001(17)
S4A 0.067(2) 0.0355(17) 0.0308(19) -0.0083(15) -0.0195(18) 0.0113(18)
Cl1 0.063(2) 0.0279(16) 0.062(3) -0.0106(17) -0.023(2) -0.0036(16)
Cl2 0.092(3) 0.047(2) 0.043(2) -0.0116(18) 0.002(2) 0.025(2)
Cl3 0.090(3) 0.064(3) 0.100(4) -0.033(3) -0.079(3) 0.026(3)
S1 0.0435(18) 0.0305(15) 0.0346(19) -0.0087(14) -0.0118(15) 0.0032(15)
S2 0.0434(18) 0.0396(17) 0.040(2) -0.0176(16) -0.0080(16) 0.0065(16)
S3 0.0428(19) 0.0379(17) 0.042(2) -0.0146(16) -0.0064(16) 0.0073(16)
S4 0.0397(17) 0.0298(15) 0.0344(18) -0.0096(14) -0.0121(15) 0.0039(14)
C1 0.085(13) 0.048(9) 0.035(9) 0.001(8) -0.019(9) -0.010(9)
C2 0.081(13) 0.059(10) 0.043(10) -0.025(9) 0.008(9) 0.003(10)
C3 0.057(9) 0.043(8) 0.040(9) -0.017(7) -0.015(7) -0.006(7)
C4 0.045(8) 0.035(7) 0.037(8) -0.012(6) -0.008(6) -0.006(6)
C5 0.032(6) 0.030(6) 0.043(8) -0.016(6) -0.013(6) -0.003(5)
C6 0.032(6) 0.027(6) 0.036(7) -0.012(6) -0.014(6) 0.001(5)
C7 0.031(6) 0.041(7) 0.031(8) -0.012(6) -0.001(6) -0.010(6)
C8 0.048(8) 0.041(7) 0.037(8) -0.016(7) -0.011(7) -0.004(7)
C9 0.055(10) 0.066(11) 0.047(10) -0.020(9) 0.002(8) 0.015(9)
C10 0.077(11) 0.038(8) 0.043(10) 0.008(7) -0.021(9) -0.020(8)
O3 0.105(12) 0.168(17) 0.095(13) -0.090(14) -0.020(10) 0.050(13)
O4 0.21(2) 0.087(12) 0.120(18) 0.009(12) -0.072(17) -0.043(15)

loop_
_atom_type_symbol
_atom_type_description
_atom_type_scat_dispersion_real
_atom_type_scat_dispersion_imag
_atom_type_scat_source
C C 0.0033 0.0016 'International Tables Vol C Tables 4.2.6.8 and 6.1.1.4'
H H 0.0000 0.0000 'International Tables Vol C Tables 4.2.6.8 and 6.1.1.4'
O O 0.0106 0.0060 'International Tables Vol C Tables 4.2.6.8 and 6.1.1.4'
S S 0.1246 0.1234 'International Tables Vol C Tables 4.2.6.8 and 6.1.1.4'
Cl Cl 0.1484 0.1585 'International Tables Vol C Tables 4.2.6.8 and 6.1.1.4'
Re Re -1.0185 7.2310 'International Tables Vol C Tables 4.2.6.8 and 6.1.1.4'

loop_
_geom_angle_atom_site_label_1
_geom_angle_atom_site_label_2
_geom_angle_atom_site_label_3
_geom_angle
_geom_angle_site_symmetry_1
_geom_angle_site_symmetry_3
Cl1 Re1 S4A 94.08(14) . .
Cl1 Re1 S2A 93.67(13) . .
S4A Re1 S2A 89.95(13) . .
Cl1 Re1 S1A 93.41(15) . .
S4A Re1 S1A 172.51(14) . .
S2A Re1 S1A 89.29(13) . .
Cl1 Re1 Cl4 91.51(13) . .
S4A Re1 Cl4 90.03(15) . .
S2A Re1 Cl4 174.81(13) . .
S1A Re1 Cl4 90.05(15) . .
Cl1 Re1 Re2 135.40(10) . 2_775
S4A Re1 Re2 116.94(11) . 2_775
S2A Re1 Re2 57.71(9) . 2_775
S1A Re1 Re2 56.72(11) . 2_775
Cl4 Re1 Re2 117.88(11) . 2_775
Cl1 Re1 Re3 135.65(11) . .
S4A Re1 Re3 56.69(11) . .
S2A Re1 Re3 57.87(9) . .
S1A Re1 Re3 116.99(12) . .
Cl4 Re1 Re3 118.10(11) . .
Re2 Re1 Re3 60.30(2) 2_775 .
Cl1 Re1 Re2 134.73(10) . .
S4A Re1 Re2 56.92(8) . .
S2A Re1 Re2 117.61(9) . .
S1A Re1 Re2 117.18(8) . .
Cl4 Re1 Re2 58.34(11) . .
Re2 Re1 Re2 89.85(3) 2_775 .
Re3 Re1 Re2 59.78(2) . .
Cl1 Re1 Re3 134.39(11) . 2_775
S4A Re1 Re3 116.83(8) . 2_775
S2A Re1 Re3 117.42(9) . 2_775
S1A Re1 Re3 57.28(8) . 2_775
Cl4 Re1 Re3 58.15(11) . 2_775
Re2 Re1 Re3 59.74(2) 2_775 2_775
Re3 Re1 Re3 89.95(3) . 2_775
Re2 Re1 Re3 59.96(2) . 2_775
S1A Re2 S4A 89.69(14) 2_775 .
S1A Re2 Cl2 93.92(18) 2_775 .
S4A Re2 Cl2 94.41(13) . .
S1A Re2 S2A 89.60(13) 2_775 2_775
S4A Re2 S2A 173.38(12) . 2_775
Cl2 Re2 S2A 92.21(13) . 2_775
S1A Re2 Cl4 174.42(14) 2_775 .
S4A Re2 Cl4 89.77(14) . .
Cl2 Re2 Cl4 91.65(18) . .
S2A Re2 Cl4 90.30(13) 2_775 .
S1A Re2 Re3 57.84(9) 2_775 .
S4A Re2 Re3 56.82(10) . .
Cl2 Re2 Re3 136.30(14) . .
S2A Re2 Re3 117.56(9) 2_775 .
Cl4 Re2 Re3 117.51(8) . .
S1A Re2 Re1 57.75(11) 2_775 2_775
S4A Re2 Re1 117.22(10) . 2_775
Cl2 Re2 Re1 135.00(11) . 2_775
S2A Re2 Re1 57.16(8) 2_775 2_775
Cl4 Re2 Re1 117.82(12) . 2_775
Re3 Re2 Re1 60.43(2) . 2_775
S1A Re2 Re1 117.70(9) 2_775 .
S4A Re2 Re1 57.23(9) . .
Cl2 Re2 Re1 134.81(12) . .
S2A Re2 Re1 117.60(9) 2_775 .
Cl4 Re2 Re1 57.63(8) . .
Re3 Re2 Re1 59.89(2) . .
Re1 Re2 Re1 90.15(3) 2_775 .
S1A Re2 Re3 117.59(11) 2_775 2_775
S4A Re2 Re3 117.27(9) . 2_775
Cl2 Re2 Re3 133.60(14) . 2_775
S2A Re2 Re3 57.55(9) 2_775 2_775
Cl4 Re2 Re3 57.98(12) . 2_775
Re3 Re2 Re3 90.10(3) . 2_775
Re1 Re2 Re3 59.86(2) 2_775 2_775
Re1 Re2 Re3 60.09(2) . 2_775
S4A Re3 Cl3 94.32(17) . .
S4A Re3 S1A 89.33(14) . 2_775
Cl3 Re3 S1A 94.90(14) . 2_775
S4A Re3 S2A 89.99(12) . .
Cl3 Re3 S2A 92.14(14) . .
S1A Re3 S2A 172.95(12) 2_775 .
S4A Re3 Cl4 174.06(13) . 2_775
Cl3 Re3 Cl4 91.61(18) . 2_775
S1A Re3 Cl4 89.68(15) 2_775 2_775
S2A Re3 Cl4 90.27(13) . 2_775
S4A Re3 Re2 57.38(8) . .
Cl3 Re3 Re2 136.61(14) . .
S1A Re3 Re2 56.73(11) 2_775 .
S2A Re3 Re2 117.36(9) . .
Cl4 Re3 Re2 117.45(8) 2_775 .
S4A Re3 Re1 57.56(10) . .
Cl3 Re3 Re1 134.75(12) . .
S1A Re3 Re1 117.02(11) 2_775 .
S2A Re3 Re1 57.07(9) . .
Cl4 Re3 Re1 117.99(12) 2_775 .
Re2 Re3 Re1 60.33(2) . .
S4A Re3 Re2 117.34(10) . 2_775
Cl3 Re3 Re2 133.49(14) . 2_775
S1A Re3 Re2 117.09(10) 2_775 2_775
S2A Re3 Re2 57.30(9) . 2_775
Cl4 Re3 Re2 58.18(12) 2_775 2_775
Re2 Re3 Re2 89.90(3) . 2_775
Re1 Re3 Re2 59.83(2) . 2_775
S4A Re3 Re1 117.17(8) . 2_775
Cl3 Re3 Re1 135.15(13) . 2_775
S1A Re3 Re1 57.20(10) 2_775 2_775
S2A Re3 Re1 117.22(9) . 2_775
Cl4 Re3 Re1 57.64(8) 2_775 2_775
Re2 Re3 Re1 59.83(2) . 2_775
Re1 Re3 Re1 90.05(3) . 2_775
Re2 Re3 Re1 59.95(2) 2_775 2_775
Re2 S1A Re1 65.53(10) 2_775 .
Re2 S1A Re3 65.43(10) 2_775 2_775
Re1 S1A Re3 65.52(10) . 2_775
Re1 S2A Re2 65.13(8) . 2_775
Re1 S2A Re3 65.05(7) . .
Re2 S2A Re3 65.15(7) 2_775 .
Re1 Cl4 Re3 64.21(10) . 2_775
Re1 Cl4 Re2 64.03(10) . .
Re3 Cl4 Re2 63.84(10) 2_775 .
Re3 S4A Re2 65.80(9) . .
Re3 S4A Re1 65.76(10) . .
Re2 S4A Re1 65.85(9) . .
C5 S1 C3 95.8(7) . .
C5 S2 C4 96.1(6) . .
C6 S3 C7 95.2(6) . .
C6 S4 C8 95.5(6) . .
O1B C1 O1A 37.0(19) . .
O1B C1 C3 109.6(18) . .
O1A C1 C3 113(2) . .
02A C2 O2B 39.2(15) . .
02A C2 C4 111.6(18) . .
O2B C2 C4 105.5(19) . .
C4 C3 C1 124.5(14) . .
C4 C3 S1 117.5(12) . .
C1 C3 S1 118.0(11) . .
C3 C4 C2 127.2(14) . .
C3 C4 S2 115.9(11) . .
C2 C4 S2 116.8(10) . .
C6 C5 S1 123.3(9) . .
C6 C5 S2 122.2(9) . .
S1 C5 S2 114.5(8) . .
C5 C6 S3 120.7(8) . .
C5 C6 S4 122.5(9) . .
S3 C6 S4 116.6(8) . .
C8 C7 C9 123.0(13) . .
C8 C7 S3 118.1(10) . .
C9 C7 S3 118.9(10) . .
C7 C8 C10 128.1(14) . .
C7 C8 S4 114.6(11) . .
C10 C8 S4 117.2(11) . .
O3 C9 C7 107.8(16) . .
O3 C9 H9A 110.1 . .
C7 C9 H9A 110.1 . .
O3 C9 H9B 110.1 . .
C7 C9 H9B 110.1 . .
H9A C9 H9B 108.5 . .
O4 C10 C8 117.5(18) . .
O4 C10 H10A 107.9 . .
C8 C10 H10A 107.9 . .
O4 C10 H10B 107.9 . .
C8 C10 H10B 107.9 . .
H10A C10 H10B 107.2 . .
O1B O1A C1 71(4) . .
O1A O1B C1 72(4) . .
O2B 02A C2 76(3) . .
02A O2B C2 65(3) . .
C9 O3 H3 109.5 . .
C10 O4 H4 109.5 . .

loop_
_geom_bond_atom_site_label_1
_geom_bond_atom_site_label_2
_geom_bond_distance
_geom_bond_site_symmetry_2
Re1 Cl1 2.373(4) .
Re1 S4A 2.389(4) .
Re1 S2A 2.389(3) .
Re1 S1A 2.397(4) .
Re1 Cl4 2.435(3) .
Re1 Re2 2.5800(10) 2_775
Re1 Re3 2.5807(8) .
Re1 Re2 2.5920(7) .
Re1 Re3 2.5957(8) 2_775
Re2 S1A 2.370(4) 2_775
Re2 S4A 2.380(3) .
Re2 Cl2 2.381(4) .
Re2 S2A 2.404(3) 2_775
Re2 Cl4 2.454(5) .
Re2 Re3 2.5777(7) .
Re2 Re1 2.5800(10) 2_775
Re2 Re3 2.5921(8) 2_775
Re3 S4A 2.365(4) .
Re3 Cl3 2.381(4) .
Re3 S1A 2.400(3) 2_775
Re3 S2A 2.410(3) .
Re3 Cl4 2.449(4) 2_775
Re3 Re2 2.5921(8) 2_775
Re3 Re1 2.5957(8) 2_775
S1A Re2 2.370(4) 2_775
S1A Re3 2.400(3) 2_775
S2A Re2 2.404(3) 2_775
Cl4 Re3 2.449(4) 2_775
S1 C5 1.718(12) .
S1 C3 1.719(16) .
S2 C5 1.727(12) .
S2 C4 1.728(15) .
S3 C6 1.700(12) .
S3 C7 1.712(14) .
S4 C6 1.702(11) .
S4 C8 1.748(15) .
C1 O1B 1.41(3) .
C1 O1A 1.42(5) .
C1 C3 1.51(2) .
C2 02A 1.35(3) .
C2 O2B 1.44(3) .
C2 C4 1.51(2) .
C3 C4 1.348(18) .
C5 C6 1.397(19) .
C7 C8 1.359(17) .
C7 C9 1.529(19) .
C8 C10 1.48(2) .
C9 O3 1.38(3) .
C9 H9A 0.9700 .
C9 H9B 0.9700 .
C10 O4 1.30(3) .
C10 H10A 0.9700 .
C10 H10B 0.9700 .
O1A O1B 0.90(5) .
02A O2B 0.94(4) .
O3 H3 0.8200 .
O4 H4 0.8200 .
